data_7002599
loop_
_publ_author_name
'Homden, Damien'
'Redshaw, Carl'
'Warford, Lee'
'Hughes, David L.'
'Wright, Joseph A.'
'Dale, Sophie H.'
'Elsegood, Mark R. J.'

_publ_section_title
;
 Synthesis, structure and ethylene polymerisation behaviour of
 vanadium(iv and v) complexes bearing chelating aryloxides
;
_journal_issue 41
_journal_name_full 'Dalton Transactions'
_journal_page_first 8900
_journal_page_last 8910
_journal_paper_doi 10.1039/b901810g
_journal_year 2009
_chemical_formula_moiety 'C66 H102 O8 V2, 2(C2 H3 N)'
_chemical_formula_structural '[{V(O)(diphenolate)(\m-OPr)}2].2MeCN'
_chemical_formula_sum 'C70 H108 N2 O8 V2'
_chemical_formula_weight 1207.46
_space_group_IT_number 2
_symmetry_cell_setting triclinic
_symmetry_Int_Tables_number 2
_symmetry_space_group_name_Hall '-P 1'
_symmetry_space_group_name_H-M 'P -1'
_atom_sites_solution_hydrogens geom
_atom_sites_solution_primary direct
_atom_sites_solution_secondary difmap
_cell_angle_alpha 88.361(3)
_cell_angle_beta 84.915(3)
_cell_angle_gamma 87.381(3)
_cell_formula_units_Z 2
_cell_length_a 12.5074(4)
_cell_length_b 15.8414(7)
_cell_length_c 17.6437(7)
_cell_measurement_reflns_used 11414
_cell_measurement_temperature 140(2)
_cell_measurement_theta_max 28.5989
_cell_measurement_theta_min 3.0416
_cell_volume 3477.4(2)
_computing_cell_refinement 'CrysAlisPro (Oxford Diffraction, 2008)'
_computing_data_collection 'CrysAlisPro (Oxford Diffraction, 2008)'
_computing_data_reduction 'CrysAlisPro (Oxford Diffraction, 2008)'
_computing_molecular_graphics 'CAMERON (Watkins <i>et al.</i>, 1996)'
_computing_publication_material
;
SHELXL-97 (Sheldrick, 2008), PLATON (Spek, 2003), WinGX (Farrugia, 1999)
and enCIFer (Allen <i>et al.</i>, 2004)
;
_computing_structure_refinement 'SHELXL-97 (Sheldrick, 2008)'
_computing_structure_solution 'SIR92 (Altomare <i>et al.</i>, 1993)'
_diffrn_ambient_temperature 140(2)
_diffrn_detector_area_resol_mean 16.0050
_diffrn_measured_fraction_theta_full 0.997
_diffrn_measured_fraction_theta_max 0.997
_diffrn_measurement_device_type 'Oxford Diffraction Xcalibur 3/CCD'
_diffrn_measurement_method 'Thin slice \f and \w scans'
_diffrn_radiation_monochromator graphite
_diffrn_radiation_probe x-ray
_diffrn_radiation_source 'Enhance (Mo) X-ray Source'
_diffrn_radiation_type 'Mo K\a'
_diffrn_radiation_wavelength 0.71073
_diffrn_reflns_av_R_equivalents 0.1191
_diffrn_reflns_av_sigmaI/netI 0.1328
_diffrn_reflns_limit_h_max 14
_diffrn_reflns_limit_h_min -14
_diffrn_reflns_limit_k_max 18
_diffrn_reflns_limit_k_min -18
_diffrn_reflns_limit_l_max 20
_diffrn_reflns_limit_l_min -20
_diffrn_reflns_number 55721
_diffrn_reflns_theta_full 25.00
_diffrn_reflns_theta_max 25.00
_diffrn_reflns_theta_min 3.06
_exptl_absorpt_coefficient_mu 0.320
_exptl_absorpt_correction_T_max 0.938
_exptl_absorpt_correction_T_min 0.535
_exptl_absorpt_correction_type multi-scan
_exptl_absorpt_process_details '(ABSPACK; Oxford Diffraction, 2008)'
_exptl_crystal_colour 'dark red'
_exptl_crystal_density_diffrn 1.153
_exptl_crystal_density_method 'not measured'
_exptl_crystal_description block
_exptl_crystal_F_000 1304
_exptl_crystal_size_max 0.30
_exptl_crystal_size_mid 0.22
_exptl_crystal_size_min 0.20
_refine_diff_density_max 1.241
_refine_diff_density_min -0.666
_refine_diff_density_rms 0.099
_refine_ls_extinction_method none
_refine_ls_goodness_of_fit_ref 1.009
_refine_ls_hydrogen_treatment constr
_refine_ls_matrix_type full
_refine_ls_number_parameters 831
_refine_ls_number_reflns 12205
_refine_ls_number_restraints 954
_refine_ls_restrained_S_all 0.990
_refine_ls_R_factor_all 0.1652
_refine_ls_R_factor_gt 0.0974
_refine_ls_shift/su_max 0.004
_refine_ls_shift/su_mean 0.000
_refine_ls_structure_factor_coef Fsqd
_refine_ls_weighting_details 'calc w=1/[\s^2^(Fo^2^)+(0.1474P)^2^] where P=(Fo^2^+2Fc^2^)/3'
_refine_ls_weighting_scheme calc
_refine_ls_wR_factor_gt 0.2274
_refine_ls_wR_factor_ref 0.2569
_reflns_number_gt 7084
_reflns_number_total 12205
_reflns_threshold_expression >2\s(I)
_cod_data_source_file b901810g.txt
_cod_data_source_block 7b
_cod_database_code 7002599

loop_
_symmetry_equiv_pos_as_xyz
'x, y, z'
'-x, -y, -z'

loop_
_atom_site_label
_atom_site_type_symbol
_atom_site_fract_x
_atom_site_fract_y
_atom_site_fract_z
_atom_site_U_iso_or_equiv
_atom_site_adp_type
_atom_site_occupancy
_atom_site_symmetry_multiplicity
_atom_site_calc_flag
_atom_site_refinement_flags
_atom_site_disorder_assembly
_atom_site_disorder_group
V1 V 0.83151(7) 0.22871(6) 0.20676(5) 0.0199(3) Uani 1 1 d U . .
V2 V 0.82561(7) 0.07009(6) 0.32364(5) 0.0187(3) Uani 1 1 d U . .
O1 O 0.7361(3) 0.1489(2) 0.2644(2) 0.0244(9) Uani 1 1 d U . .
O2 O 0.9180(3) 0.1561(2) 0.2725(2) 0.0260(9) Uani 1 1 d U . .
O3 O 0.7285(3) -0.0102(2) 0.31755(19) 0.0221(8) Uani 1 1 d U . .
O4 O 0.9406(3) -0.0040(2) 0.32350(19) 0.0209(8) Uani 1 1 d U . .
O5 O 0.8061(3) 0.0979(2) 0.4084(2) 0.0248(9) Uani 1 1 d U . .
O6 O 0.7195(3) 0.3005(2) 0.1918(2) 0.0217(8) Uani 1 1 d U . .
O7 O 0.9231(3) 0.3124(2) 0.2125(2) 0.0239(9) Uani 1 1 d U . .
O8 O 0.8615(3) 0.1918(2) 0.1258(2) 0.0277(9) Uani 1 1 d U . .
C1 C 1.0291(4) 0.1705(4) 0.2861(3) 0.0298(14) Uani 1 1 d U . .
H1A H 1.0639 0.2017 0.2419 0.036 Uiso 1 1 calc R . .
H1B H 1.0687 0.1153 0.2911 0.036 Uiso 1 1 calc R . .
C2 C 1.0359(5) 0.2202(4) 0.3574(3) 0.0311(14) Uani 1 1 d U . .
H2A H 1.0039 0.1880 0.4020 0.037 Uiso 1 1 calc R . .
H2B H 0.9943 0.2745 0.3533 0.037 Uiso 1 1 calc R . .
C3 C 1.1518(6) 0.2372(5) 0.3689(4) 0.052(2) Uani 1 1 d U . .
H3A H 1.1924 0.1835 0.3747 0.078 Uiso 1 1 calc R . .
H3B H 1.1540 0.2704 0.4147 0.078 Uiso 1 1 calc R . .
H3C H 1.1836 0.2689 0.3246 0.078 Uiso 1 1 calc R . .
C4 C 0.7205(4) -0.0822(3) 0.2793(3) 0.0202(11) Uani 1 1 d U . .
C5 C 0.6510(4) -0.1435(3) 0.3113(3) 0.0214(12) Uani 1 1 d U . .
C6 C 0.6425(4) -0.2155(3) 0.2693(3) 0.0228(12) Uani 1 1 d U . .
H6 H 0.5945 -0.2569 0.2896 0.027 Uiso 1 1 calc R . .
C7 C 0.6994(4) -0.2308(4) 0.1998(3) 0.0246(12) Uani 1 1 d U . .
C8 C 0.7691(4) -0.1692(3) 0.1721(3) 0.0237(12) Uani 1 1 d U . .
H8 H 0.8105 -0.1778 0.1249 0.028 Uiso 1 1 calc R . .
C9 C 0.7805(4) -0.0961(3) 0.2102(3) 0.0204(12) Uani 1 1 d U . .
C10 C 0.8646(4) -0.0328(3) 0.1775(3) 0.0203(12) Uani 1 1 d U . .
H10 H 0.8465 0.0221 0.2032 0.024 Uiso 1 1 calc R . .
C11 C 0.9744(4) -0.0644(3) 0.2008(3) 0.0212(12) Uani 1 1 d U . .
C12 C 1.0031(4) -0.0533(3) 0.2744(3) 0.0197(11) Uani 1 1 d U . .
C13 C 1.0969(4) -0.0945(3) 0.3008(3) 0.0201(11) Uani 1 1 d U . .
C14 C 1.1601(4) -0.1415(3) 0.2477(3) 0.0231(12) Uani 1 1 d U A .
H14 H 1.2236 -0.1691 0.2637 0.028 Uiso 1 1 calc R . .
C15 C 1.1383(5) -0.1512(3) 0.1737(3) 0.0249(12) Uani 1 1 d U . .
C16 C 1.0429(5) -0.1128(3) 0.1515(3) 0.0244(12) Uani 1 1 d U A .
H16 H 1.0243 -0.1201 0.1012 0.029 Uiso 1 1 calc R . .
C17A C 1.2100(6) -0.2028(4) 0.1171(3) 0.0430(15) Uani 0.431(15) 1 d PDU A 1
C18A C 1.2555(13) -0.2864(8) 0.1575(7) 0.026(3) Uani 0.431(15) 1 d PDU A 1
H18A H 1.3029 -0.2711 0.1959 0.039 Uiso 0.431(15) 1 calc PR A 1
H18B H 1.2960 -0.3219 0.1194 0.039 Uiso 0.431(15) 1 calc PR A 1
H18C H 1.1956 -0.3176 0.1822 0.039 Uiso 0.431(15) 1 calc PR A 1
C19A C 1.1689(18) -0.2223(17) 0.0442(10) 0.068(6) Uani 0.431(15) 1 d PDU A 1
H19A H 1.1036 -0.2542 0.0539 0.102 Uiso 0.431(15) 1 calc PR A 1
H19B H 1.2234 -0.2560 0.0136 0.102 Uiso 0.431(15) 1 calc PR A 1
H19C H 1.1522 -0.1694 0.0165 0.102 Uiso 0.431(15) 1 calc PR A 1
C20A C 1.3124(13) -0.1485(10) 0.0985(12) 0.055(5) Uani 0.431(15) 1 d PDU A 1
H20A H 1.2900 -0.0886 0.0946 0.083 Uiso 0.431(15) 1 calc PR A 1
H20B H 1.3502 -0.1663 0.0502 0.083 Uiso 0.431(15) 1 calc PR A 1
H20C H 1.3604 -0.1571 0.1393 0.083 Uiso 0.431(15) 1 calc PR A 1
C17B C 1.2100(6) -0.2028(4) 0.1171(3) 0.0430(15) Uani 0.569(15) 1 d PDU A 2
C18B C 1.2919(12) -0.2599(10) 0.1530(8) 0.056(4) Uani 0.569(15) 1 d PDU A 2
H18D H 1.3462 -0.2257 0.1726 0.085 Uiso 0.569(15) 1 calc PR A 2
H18E H 1.3266 -0.2983 0.1148 0.085 Uiso 0.569(15) 1 calc PR A 2
H18F H 1.2562 -0.2929 0.1950 0.085 Uiso 0.569(15) 1 calc PR A 2
C19B C 1.1368(11) -0.2590(8) 0.0737(8) 0.040(3) Uani 0.569(15) 1 d PDU A 2
H19D H 1.0885 -0.2895 0.1106 0.061 Uiso 0.569(15) 1 calc PR A 2
H19E H 1.1818 -0.2996 0.0428 0.061 Uiso 0.569(15) 1 calc PR A 2
H19F H 1.0942 -0.2229 0.0406 0.061 Uiso 0.569(15) 1 calc PR A 2
C20B C 1.2600(11) -0.1444(8) 0.0544(7) 0.047(4) Uani 0.569(15) 1 d PDU A 2
H20D H 1.2031 -0.1173 0.0262 0.070 Uiso 0.569(15) 1 calc PR A 2
H20E H 1.3096 -0.1776 0.0195 0.070 Uiso 0.569(15) 1 calc PR A 2
H20F H 1.2994 -0.1010 0.0773 0.070 Uiso 0.569(15) 1 calc PR A 2
C21 C 1.1249(4) -0.0893(3) 0.3834(3) 0.0220(12) Uani 1 1 d U . .
C22 C 1.1590(5) 0.0000(4) 0.3998(3) 0.0308(14) Uani 1 1 d U . .
H22A H 1.2182 0.0157 0.3627 0.046 Uiso 1 1 calc R . .
H22B H 1.1826 0.0007 0.4513 0.046 Uiso 1 1 calc R . .
H22C H 1.0979 0.0403 0.3958 0.046 Uiso 1 1 calc R . .
C23 C 1.2184(5) -0.1510(4) 0.3998(3) 0.0322(14) Uani 1 1 d U . .
H23A H 1.2824 -0.1367 0.3666 0.048 Uiso 1 1 calc R . .
H23B H 1.1992 -0.2087 0.3901 0.048 Uiso 1 1 calc R . .
H23C H 1.2334 -0.1469 0.4531 0.048 Uiso 1 1 calc R . .
C24 C 1.0298(5) -0.1123(4) 0.4407(3) 0.0299(14) Uani 1 1 d U . .
H24A H 1.0531 -0.1142 0.4924 0.045 Uiso 1 1 calc R . .
H24B H 1.0048 -0.1677 0.4288 0.045 Uiso 1 1 calc R . .
H24C H 0.9712 -0.0695 0.4375 0.045 Uiso 1 1 calc R . .
C25 C 0.8611(5) -0.0157(4) 0.0918(3) 0.0285(14) Uani 1 1 d U . .
H25A H 0.9187 0.0217 0.0736 0.043 Uiso 1 1 calc R . .
H25B H 0.7915 0.0112 0.0820 0.043 Uiso 1 1 calc R . .
H25C H 0.8711 -0.0693 0.0651 0.043 Uiso 1 1 calc R . .
C26 C 0.6847(5) -0.3127(4) 0.1576(3) 0.0304(14) Uani 1 1 d U . .
C27 C 0.5653(6) -0.3135(5) 0.1397(5) 0.060(2) Uani 1 1 d U . .
H27A H 0.5500 -0.2669 0.1040 0.090 Uiso 1 1 calc R . .
H27B H 0.5185 -0.3069 0.1869 0.090 Uiso 1 1 calc R . .
H27C H 0.5522 -0.3674 0.1168 0.090 Uiso 1 1 calc R . .
C28 C 0.7033(6) -0.3909(4) 0.2081(4) 0.0521(19) Uani 1 1 d U . .
H28A H 0.6880 -0.4416 0.1810 0.078 Uiso 1 1 calc R . .
H28B H 0.6557 -0.3869 0.2551 0.078 Uiso 1 1 calc R . .
H28C H 0.7783 -0.3945 0.2205 0.078 Uiso 1 1 calc R . .
C29 C 0.7559(7) -0.3202(5) 0.0856(4) 0.069(3) Uani 1 1 d U . .
H29A H 0.7455 -0.2696 0.0534 0.104 Uiso 1 1 calc R . .
H29B H 0.7380 -0.3702 0.0587 0.104 Uiso 1 1 calc R . .
H29C H 0.8310 -0.3258 0.0975 0.104 Uiso 1 1 calc R . .
C30 C 0.5870(5) -0.1306(4) 0.3896(3) 0.0292(13) Uani 1 1 d U . .
C31 C 0.5240(5) -0.2090(4) 0.4159(4) 0.0385(16) Uani 1 1 d U . .
H31A H 0.4887 -0.2002 0.4671 0.058 Uiso 1 1 calc R . .
H31B H 0.5735 -0.2587 0.4168 0.058 Uiso 1 1 calc R . .
H31C H 0.4696 -0.2180 0.3805 0.058 Uiso 1 1 calc R . .
C32 C 0.6635(6) -0.1168(4) 0.4513(3) 0.0431(17) Uani 1 1 d U . .
H32A H 0.7049 -0.0667 0.4379 0.065 Uiso 1 1 calc R . .
H32B H 0.7127 -0.1664 0.4552 0.065 Uiso 1 1 calc R . .
H32C H 0.6215 -0.1085 0.5004 0.065 Uiso 1 1 calc R . .
C33 C 0.5061(5) -0.0555(4) 0.3841(4) 0.0434(17) Uani 1 1 d U . .
H33A H 0.4597 -0.0518 0.4317 0.065 Uiso 1 1 calc R . .
H33B H 0.4621 -0.0635 0.3418 0.065 Uiso 1 1 calc R . .
H33C H 0.5448 -0.0032 0.3752 0.065 Uiso 1 1 calc R . .
C34 C 0.6184(4) 0.1470(4) 0.2675(3) 0.0298(14) Uani 1 1 d U . .
H34A H 0.5976 0.0888 0.2587 0.036 Uiso 1 1 calc R . .
H34B H 0.5921 0.1843 0.2265 0.036 Uiso 1 1 calc R . .
C35 C 0.5662(5) 0.1757(4) 0.3435(4) 0.0364(15) Uani 1 1 d U . .
H35A H 0.5962 0.2295 0.3569 0.044 Uiso 1 1 calc R . .
H35B H 0.5808 0.1328 0.3836 0.044 Uiso 1 1 calc R . .
C36 C 0.4457(6) 0.1881(5) 0.3385(4) 0.0542(19) Uani 1 1 d U . .
H36A H 0.4315 0.2338 0.3017 0.081 Uiso 1 1 calc R . .
H36B H 0.4106 0.2026 0.3885 0.081 Uiso 1 1 calc R . .
H36C H 0.4172 0.1357 0.3219 0.081 Uiso 1 1 calc R . .
C37 C 0.6466(4) 0.3534(3) 0.2309(3) 0.0166(11) Uani 1 1 d U . .
C38 C 0.5567(4) 0.3855(3) 0.1934(3) 0.0198(11) Uani 1 1 d U . .
C39 C 0.4801(4) 0.4324(3) 0.2372(3) 0.0206(12) Uani 1 1 d U . .
H39 H 0.4186 0.4541 0.2138 0.025 Uiso 1 1 calc R . .
C40 C 0.4868(4) 0.4496(4) 0.3116(3) 0.0268(13) Uani 1 1 d U . .
C41 C 0.5801(4) 0.4230(3) 0.3453(3) 0.0208(12) Uani 1 1 d U . .
H41 H 0.5885 0.4383 0.3961 0.025 Uiso 1 1 calc R . .
C42 C 0.6608(4) 0.3743(3) 0.3055(3) 0.0195(11) Uani 1 1 d U . .
C43 C 0.7648(4) 0.3490(3) 0.3409(3) 0.0186(11) Uani 1 1 d U . .
H43 H 0.7872 0.2915 0.3218 0.022 Uiso 1 1 calc R . .
C44 C 0.8540(4) 0.4073(3) 0.3106(3) 0.0207(12) Uani 1 1 d U . .
C45 C 0.9230(4) 0.3890(3) 0.2456(3) 0.0208(12) Uani 1 1 d U . .
C46 C 0.9990(4) 0.4477(3) 0.2138(3) 0.0228(12) Uani 1 1 d U . .
C47 C 1.0030(4) 0.5229(3) 0.2525(3) 0.0244(12) Uani 1 1 d U B .
H47 H 1.0543 0.5626 0.2337 0.029 Uiso 1 1 calc R . .
C48 C 0.9360(5) 0.5429(4) 0.3172(3) 0.0264(12) Uani 1 1 d U . .
C49 C 0.8614(4) 0.4845(3) 0.3442(3) 0.0223(12) Uani 1 1 d U B .
H49 H 0.8136 0.4980 0.3875 0.027 Uiso 1 1 calc R . .
C50A C 0.9454(5) 0.6266(4) 0.3588(3) 0.0340(14) Uani 0.56(3) 1 d PDU B 1
C51A C 0.8366(11) 0.6656(18) 0.3868(13) 0.051(5) Uani 0.56(3) 1 d PDU B 1
H51A H 0.7996 0.6266 0.4233 0.076 Uiso 0.56(3) 1 calc PR B 1
H51B H 0.7934 0.6765 0.3435 0.076 Uiso 0.56(3) 1 calc PR B 1
H51C H 0.8463 0.7189 0.4116 0.076 Uiso 0.56(3) 1 calc PR B 1
C52A C 1.0075(16) 0.6041(13) 0.4288(10) 0.052(5) Uani 0.56(3) 1 d PDU B 1
H52A H 1.0180 0.6557 0.4561 0.078 Uiso 0.56(3) 1 calc PR B 1
H52B H 1.0775 0.5774 0.4122 0.078 Uiso 0.56(3) 1 calc PR B 1
H52C H 0.9663 0.5649 0.4627 0.078 Uiso 0.56(3) 1 calc PR B 1
C53A C 1.010(3) 0.6904(12) 0.3095(11) 0.077(7) Uani 0.56(3) 1 d PDU B 1
H53A H 0.9724 0.7052 0.2641 0.115 Uiso 0.56(3) 1 calc PR B 1
H53B H 1.0812 0.6656 0.2942 0.115 Uiso 0.56(3) 1 calc PR B 1
H53C H 1.0166 0.7414 0.3385 0.115 Uiso 0.56(3) 1 calc PR B 1
C50B C 0.9454(5) 0.6266(4) 0.3588(3) 0.0340(14) Uani 0.44(3) 1 d PDU B 2
C51B C 0.849(2) 0.6475(19) 0.4149(17) 0.053(7) Uani 0.44(3) 1 d PDU B 2
H51D H 0.8474 0.6068 0.4578 0.079 Uiso 0.44(3) 1 calc PR B 2
H51E H 0.7826 0.6444 0.3893 0.079 Uiso 0.44(3) 1 calc PR B 2
H51F H 0.8539 0.7047 0.4337 0.079 Uiso 0.44(3) 1 calc PR B 2
C52B C 1.0490(19) 0.6263(15) 0.3984(19) 0.055(7) Uani 0.44(3) 1 d PDU B 2
H52D H 1.0507 0.6783 0.4269 0.083 Uiso 0.44(3) 1 calc PR B 2
H52E H 1.1108 0.6229 0.3602 0.083 Uiso 0.44(3) 1 calc PR B 2
H52F H 1.0520 0.5773 0.4335 0.083 Uiso 0.44(3) 1 calc PR B 2
C53B C 0.947(2) 0.7010(11) 0.2999(10) 0.041(5) Uani 0.44(3) 1 d PDU B 2
H53D H 0.9511 0.7544 0.3261 0.061 Uiso 0.44(3) 1 calc PR B 2
H53E H 0.8819 0.7021 0.2731 0.061 Uiso 0.44(3) 1 calc PR B 2
H53F H 1.0103 0.6936 0.2631 0.061 Uiso 0.44(3) 1 calc PR B 2
C54 C 1.0685(5) 0.4294(4) 0.1398(3) 0.0297(13) Uani 1 1 d U . .
C55 C 1.1471(5) 0.3531(4) 0.1508(4) 0.0423(16) Uani 1 1 d U . .
H55A H 1.1932 0.3649 0.1910 0.063 Uiso 1 1 calc R . .
H55B H 1.1917 0.3431 0.1031 0.063 Uiso 1 1 calc R . .
H55C H 1.1064 0.3029 0.1652 0.063 Uiso 1 1 calc R . .
C56 C 0.9950(6) 0.4138(4) 0.0770(3) 0.0425(17) Uani 1 1 d U . .
H56A H 0.9599 0.3601 0.0876 0.064 Uiso 1 1 calc R . .
H56B H 1.0378 0.4112 0.0278 0.064 Uiso 1 1 calc R . .
H56C H 0.9402 0.4599 0.0755 0.064 Uiso 1 1 calc R . .
C57 C 1.1367(5) 0.5053(4) 0.1140(4) 0.0393(16) Uani 1 1 d U . .
H57A H 1.0893 0.5553 0.1067 0.059 Uiso 1 1 calc R . .
H57B H 1.1790 0.4925 0.0659 0.059 Uiso 1 1 calc R . .
H57C H 1.1852 0.5163 0.1529 0.059 Uiso 1 1 calc R . .
C58 C 0.7548(5) 0.3406(4) 0.4277(3) 0.0268(13) Uani 1 1 d U . .
H58A H 0.7335 0.3956 0.4495 0.040 Uiso 1 1 calc R . .
H58B H 0.8241 0.3209 0.4451 0.040 Uiso 1 1 calc R . .
H58C H 0.7004 0.2998 0.4441 0.040 Uiso 1 1 calc R . .
C59 C 0.3987(5) 0.4997(4) 0.3589(3) 0.0400(16) Uani 1 1 d U . .
C60 C 0.4396(8) 0.5793(5) 0.3871(6) 0.088(3) Uani 1 1 d U . .
H60A H 0.4975 0.5651 0.4199 0.132 Uiso 1 1 calc R . .
H60B H 0.3810 0.6105 0.4162 0.132 Uiso 1 1 calc R . .
H60C H 0.4673 0.6143 0.3437 0.132 Uiso 1 1 calc R . .
C61 C 0.3566(8) 0.4473(6) 0.4286(5) 0.084(3) Uani 1 1 d U . .
H61A H 0.3279 0.3951 0.4119 0.127 Uiso 1 1 calc R . .
H61B H 0.2996 0.4800 0.4579 0.127 Uiso 1 1 calc R . .
H61C H 0.4155 0.4333 0.4605 0.127 Uiso 1 1 calc R . .
C62 C 0.3042(9) 0.5266(8) 0.3137(6) 0.115(3) Uani 1 1 d U . .
H62A H 0.3307 0.5538 0.2655 0.172 Uiso 1 1 calc R . .
H62B H 0.2561 0.5664 0.3432 0.172 Uiso 1 1 calc R . .
H62C H 0.2648 0.4767 0.3032 0.172 Uiso 1 1 calc R . .
C63 C 0.5476(4) 0.3711(3) 0.1091(3) 0.0226(12) Uani 1 1 d U . .
C64 C 0.5384(5) 0.2766(4) 0.0929(3) 0.0342(14) Uani 1 1 d U . .
H64A H 0.4809 0.2532 0.1274 0.051 Uiso 1 1 calc R . .
H64B H 0.6066 0.2461 0.1010 0.051 Uiso 1 1 calc R . .
H64C H 0.5221 0.2705 0.0401 0.051 Uiso 1 1 calc R . .
C65 C 0.4484(5) 0.4184(4) 0.0810(3) 0.0352(15) Uani 1 1 d U . .
H65A H 0.3833 0.3944 0.1062 0.053 Uiso 1 1 calc R . .
H65B H 0.4489 0.4129 0.0258 0.053 Uiso 1 1 calc R . .
H65C H 0.4496 0.4784 0.0932 0.053 Uiso 1 1 calc R . .
C66 C 0.6467(5) 0.4048(4) 0.0614(3) 0.0299(14) Uani 1 1 d U . .
H66A H 0.6389 0.3976 0.0073 0.045 Uiso 1 1 calc R . .
H66B H 0.7115 0.3734 0.0756 0.045 Uiso 1 1 calc R . .
H66C H 0.6526 0.4650 0.0712 0.045 Uiso 1 1 calc R . .
C67 C 0.5764(11) 0.9369(10) 0.0540(9) 0.144(6) Uani 1 1 d DU . .
C68 C 0.5281(13) 0.9819(9) 0.1298(8) 0.173(7) Uani 1 1 d U . .
H68A H 0.5214 0.9399 0.1716 0.259 Uiso 1 1 calc R . .
H68B H 0.4571 1.0078 0.1220 0.259 Uiso 1 1 calc R . .
H68C H 0.5759 1.0257 0.1424 0.259 Uiso 1 1 calc R . .
C69 C 0.2519(12) 0.0864(10) 0.1682(9) 0.152(6) Uani 1 1 d DU . .
C70 C 0.1761(11) 0.0992(7) 0.1095(7) 0.129(5) Uani 1 1 d U . .
H70A H 0.2139 0.1215 0.0627 0.194 Uiso 1 1 calc R . .
H70B H 0.1182 0.1395 0.1273 0.194 Uiso 1 1 calc R . .
H70C H 0.1457 0.0451 0.0994 0.194 Uiso 1 1 calc R . .
N1 N 0.6045(14) 0.9021(10) -0.0031(9) 0.208(7) Uani 1 1 d DU . .
N2 N 0.3161(15) 0.0679(13) 0.2111(10) 0.253(9) Uani 1 1 d DU . .

loop_
_atom_site_aniso_label
_atom_site_aniso_U_11
_atom_site_aniso_U_22
_atom_site_aniso_U_33
_atom_site_aniso_U_23
_atom_site_aniso_U_13
_atom_site_aniso_U_12
V1 0.0109(5) 0.0196(5) 0.0282(5) 0.0000(4) 0.0014(4) 0.0049(4)
V2 0.0080(5) 0.0210(5) 0.0265(5) -0.0006(4) -0.0007(4) 0.0034(4)
O1 0.0115(19) 0.025(2) 0.036(2) 0.0017(17) -0.0024(16) 0.0028(16)
O2 0.0102(19) 0.030(2) 0.038(2) 0.0066(17) -0.0030(16) -0.0002(17)
O3 0.012(2) 0.025(2) 0.028(2) -0.0030(16) 0.0038(16) -0.0015(16)
O4 0.0108(19) 0.027(2) 0.0241(19) -0.0019(16) 0.0012(15) 0.0031(16)
O5 0.012(2) 0.028(2) 0.033(2) -0.0007(17) -0.0029(16) 0.0048(17)
O6 0.015(2) 0.021(2) 0.029(2) -0.0007(16) 0.0009(16) 0.0060(16)
O7 0.014(2) 0.025(2) 0.032(2) -0.0036(16) 0.0026(16) 0.0019(17)
O8 0.022(2) 0.026(2) 0.034(2) -0.0014(17) -0.0016(17) 0.0087(18)
C1 0.009(3) 0.037(4) 0.043(3) 0.011(3) -0.001(2) -0.001(3)
C2 0.021(3) 0.034(4) 0.039(3) 0.004(3) -0.008(3) 0.002(3)
C3 0.037(4) 0.050(5) 0.073(5) 0.002(4) -0.021(4) -0.012(4)
C4 0.009(3) 0.023(3) 0.028(3) -0.003(2) -0.003(2) 0.005(2)
C5 0.009(3) 0.023(3) 0.032(3) 0.000(2) -0.002(2) 0.007(2)
C6 0.009(3) 0.021(3) 0.038(3) -0.002(2) -0.005(2) 0.001(2)
C7 0.012(3) 0.031(3) 0.031(3) -0.004(2) -0.006(2) 0.000(2)
C8 0.016(3) 0.030(3) 0.025(3) -0.003(2) -0.003(2) 0.003(2)
C9 0.014(3) 0.023(3) 0.024(3) 0.002(2) -0.002(2) 0.004(2)
C10 0.011(3) 0.025(3) 0.025(3) -0.003(2) -0.002(2) 0.007(2)
C11 0.016(3) 0.024(3) 0.023(3) 0.005(2) 0.001(2) -0.003(2)
C12 0.014(3) 0.026(3) 0.017(3) 0.002(2) 0.004(2) 0.002(2)
C13 0.014(3) 0.018(3) 0.028(3) 0.000(2) 0.000(2) 0.001(2)
C14 0.011(3) 0.026(3) 0.030(3) 0.000(2) 0.005(2) 0.007(2)
C15 0.022(3) 0.024(3) 0.027(3) 0.004(2) 0.007(2) 0.002(2)
C16 0.022(3) 0.028(3) 0.023(3) -0.002(2) -0.002(2) 0.002(2)
C17A 0.047(4) 0.045(4) 0.034(3) -0.007(3) 0.010(3) 0.014(3)
C18A 0.019(5) 0.029(5) 0.031(5) -0.014(4) -0.001(4) 0.002(4)
C19A 0.059(13) 0.105(19) 0.037(9) -0.019(9) -0.007(9) 0.052(10)
C20A 0.053(6) 0.055(6) 0.054(6) 0.002(4) 0.016(4) 0.005(4)
C17B 0.047(4) 0.045(4) 0.034(3) -0.007(3) 0.010(3) 0.014(3)
C18B 0.056(4) 0.057(4) 0.057(4) -0.0018(10) -0.0048(11) -0.0014(10)
C19B 0.054(8) 0.033(7) 0.030(7) -0.005(5) 0.006(6) 0.027(5)
C20B 0.033(8) 0.072(8) 0.032(7) -0.015(5) 0.018(5) 0.006(6)
C21 0.014(3) 0.023(3) 0.028(3) 0.000(2) -0.001(2) 0.008(2)
C22 0.027(4) 0.030(3) 0.036(3) -0.005(3) -0.008(3) 0.000(3)
C23 0.019(3) 0.042(4) 0.034(3) -0.003(3) -0.002(3) 0.012(3)
C24 0.019(3) 0.047(4) 0.023(3) 0.003(3) 0.002(2) -0.001(3)
C25 0.018(3) 0.034(3) 0.034(3) -0.001(3) -0.006(2) 0.006(3)
C26 0.022(3) 0.031(3) 0.040(3) -0.008(3) -0.005(3) -0.001(3)
C27 0.037(4) 0.067(5) 0.079(5) -0.033(4) -0.017(4) -0.003(4)
C28 0.054(5) 0.034(4) 0.070(5) -0.011(3) -0.010(4) -0.007(4)
C29 0.080(6) 0.049(5) 0.076(5) -0.031(4) 0.028(5) -0.021(5)
C30 0.023(3) 0.022(3) 0.041(3) -0.008(3) 0.009(3) 0.000(3)
C31 0.035(4) 0.031(3) 0.046(4) -0.007(3) 0.017(3) -0.007(3)
C32 0.047(4) 0.049(4) 0.033(3) -0.005(3) 0.005(3) -0.013(4)
C33 0.024(4) 0.033(4) 0.070(5) -0.005(3) 0.018(3) 0.005(3)
C34 0.008(3) 0.035(4) 0.045(3) 0.008(3) -0.003(2) 0.001(3)
C35 0.018(3) 0.035(4) 0.053(4) 0.007(3) 0.009(3) 0.001(3)
C36 0.031(3) 0.062(4) 0.066(4) 0.012(3) 0.006(3) 0.012(3)
C37 0.010(2) 0.014(2) 0.025(2) 0.001(2) 0.0033(19) 0.004(2)
C38 0.013(3) 0.015(3) 0.030(3) 0.003(2) -0.002(2) 0.004(2)
C39 0.009(3) 0.023(3) 0.029(3) 0.000(2) 0.003(2) 0.003(2)
C40 0.013(3) 0.035(3) 0.031(3) -0.006(3) 0.007(2) 0.001(2)
C41 0.011(3) 0.028(3) 0.023(3) -0.003(2) 0.002(2) 0.005(2)
C42 0.009(3) 0.023(3) 0.026(3) 0.002(2) 0.000(2) 0.002(2)
C43 0.013(3) 0.020(3) 0.022(3) 0.001(2) 0.001(2) 0.003(2)
C44 0.010(3) 0.028(3) 0.024(3) 0.000(2) 0.000(2) 0.002(2)
C45 0.012(3) 0.021(3) 0.029(3) -0.001(2) -0.002(2) 0.003(2)
C46 0.017(3) 0.023(3) 0.028(3) 0.006(2) 0.001(2) 0.001(2)
C47 0.017(3) 0.023(3) 0.033(3) 0.003(2) -0.001(2) 0.000(2)
C48 0.020(3) 0.027(3) 0.032(3) 0.000(2) -0.004(2) 0.000(2)
C49 0.012(3) 0.026(3) 0.029(3) -0.006(2) -0.001(2) 0.006(2)
C50A 0.030(3) 0.032(3) 0.041(3) -0.011(3) -0.002(3) -0.004(3)
C51A 0.023(6) 0.045(13) 0.086(14) -0.021(10) -0.018(6) 0.011(6)
C52A 0.026(9) 0.057(13) 0.077(10) -0.030(7) -0.025(8) 0.012(8)
C53A 0.101(17) 0.056(10) 0.073(10) -0.022(7) 0.024(11) -0.046(12)
C50B 0.030(3) 0.032(3) 0.041(3) -0.011(3) -0.002(3) -0.004(3)
C51B 0.058(12) 0.025(13) 0.074(16) -0.028(10) 0.019(12) -0.010(10)
C52B 0.054(11) 0.027(10) 0.090(17) -0.008(10) -0.034(11) -0.005(10)
C53B 0.042(13) 0.028(7) 0.056(9) -0.011(6) -0.009(8) -0.010(9)
C54 0.025(3) 0.028(3) 0.035(3) 0.002(3) 0.007(2) -0.003(3)
C55 0.035(4) 0.034(4) 0.053(4) 0.002(3) 0.018(3) 0.002(3)
C56 0.048(4) 0.050(4) 0.030(3) -0.001(3) 0.004(3) -0.016(4)
C57 0.034(4) 0.037(4) 0.044(4) 0.004(3) 0.013(3) -0.007(3)
C58 0.017(3) 0.032(3) 0.030(3) 0.000(3) 0.002(2) 0.003(3)
C59 0.025(4) 0.057(4) 0.036(3) -0.014(3) 0.002(3) 0.023(3)
C60 0.070(6) 0.053(5) 0.131(8) -0.039(5) 0.052(5) 0.007(5)
C61 0.069(7) 0.076(6) 0.097(6) -0.005(5) 0.053(5) 0.004(5)
C62 0.096(5) 0.135(5) 0.112(5) -0.017(4) -0.020(4) 0.042(4)
C63 0.0216(15) 0.0231(15) 0.0228(14) -0.0005(9) -0.0021(9) 0.0009(9)
C64 0.033(4) 0.041(3) 0.029(3) -0.006(3) -0.003(3) 0.003(3)
C65 0.025(3) 0.053(4) 0.027(3) 0.002(3) -0.005(3) 0.013(3)
C66 0.024(3) 0.035(3) 0.028(3) 0.006(3) 0.005(2) 0.008(3)
C67 0.116(12) 0.154(14) 0.178(14) 0.004(10) -0.091(11) -0.037(10)
C68 0.188(16) 0.173(13) 0.179(12) -0.043(10) -0.144(12) 0.033(11)
C69 0.118(13) 0.205(16) 0.135(13) -0.068(12) 0.009(8) -0.034(12)
C70 0.171(14) 0.105(9) 0.114(10) -0.054(7) -0.006(8) -0.008(9)
N1 0.275(19) 0.179(14) 0.189(14) -0.038(10) -0.104(12) -0.057(13)
N2 0.238(16) 0.354(18) 0.185(13) 0.008(12) -0.077(10) -0.116(14)

loop_
_atom_type_symbol
_atom_type_description
_atom_type_scat_dispersion_real
_atom_type_scat_dispersion_imag
_atom_type_scat_source
C C 0.0033 0.0016 'International Tables Vol C Tables 4.2.6.8 and 6.1.1.4'
H H 0.0000 0.0000 'International Tables Vol C Tables 4.2.6.8 and 6.1.1.4'
N N 0.0061 0.0033 'International Tables Vol C Tables 4.2.6.8 and 6.1.1.4'
O O 0.0106 0.0060 'International Tables Vol C Tables 4.2.6.8 and 6.1.1.4'
V V 0.3005 0.5294 'International Tables Vol C Tables 4.2.6.8 and 6.1.1.4'

loop_
_geom_angle_atom_site_label_1
_geom_angle_atom_site_label_2
_geom_angle_atom_site_label_3
_geom_angle
_geom_angle_site_symmetry_1
_geom_angle_site_symmetry_3
_geom_angle_publ_flag
O8 V1 O6 102.91(18) . . ?
O8 V1 O7 104.24(18) . . ?
O6 V1 O7 93.47(17) . . ?
O8 V1 O2 103.12(18) . . ?
O6 V1 O2 152.04(16) . . ?
O7 V1 O2 89.89(16) . . ?
O8 V1 O1 107.55(18) . . ?
O6 V1 O1 91.16(16) . . ?
O7 V1 O1 145.93(16) . . ?
O2 V1 O1 71.35(15) . . ?
O5 V2 O3 103.23(18) . . ?
O5 V2 O4 104.03(17) . . ?
O3 V2 O4 94.91(16) . . ?
O5 V2 O2 105.08(18) . . ?
O3 V2 O2 149.18(16) . . ?
O4 V2 O2 89.89(16) . . ?
O5 V2 O1 106.15(18) . . ?
O3 V2 O1 89.43(16) . . ?
O4 V2 O1 147.61(16) . . ?
O2 V2 O1 71.21(15) . . ?
C34 O1 V1 128.1(3) . . ?
C34 O1 V2 123.5(3) . . ?
V1 O1 V2 108.29(17) . . ?
C1 O2 V1 124.4(3) . . ?
C1 O2 V2 126.5(3) . . ?
V1 O2 V2 108.79(17) . . ?
C4 O3 V2 137.9(3) . . ?
C12 O4 V2 139.5(3) . . ?
C37 O6 V1 140.8(3) . . ?
C45 O7 V1 137.7(3) . . ?
O2 C1 C2 111.8(5) . . ?
O2 C1 H1A 109.3 . . ?
C2 C1 H1A 109.3 . . ?
O2 C1 H1B 109.3 . . ?
C2 C1 H1B 109.3 . . ?
H1A C1 H1B 107.9 . . ?
C1 C2 C3 111.0(5) . . ?
C1 C2 H2A 109.4 . . ?
C3 C2 H2A 109.4 . . ?
C1 C2 H2B 109.4 . . ?
C3 C2 H2B 109.4 . . ?
H2A C2 H2B 108.0 . . ?
C2 C3 H3A 109.5 . . ?
C2 C3 H3B 109.5 . . ?
H3A C3 H3B 109.5 . . ?
C2 C3 H3C 109.5 . . ?
H3A C3 H3C 109.5 . . ?
H3B C3 H3C 109.5 . . ?
O3 C4 C9 121.0(5) . . ?
O3 C4 C5 118.6(5) . . ?
C9 C4 C5 120.4(5) . . ?
C6 C5 C4 116.9(5) . . ?
C6 C5 C30 122.0(5) . . ?
C4 C5 C30 121.1(5) . . ?
C7 C6 C5 124.3(5) . . ?
C7 C6 H6 117.9 . . ?
C5 C6 H6 117.9 . . ?
C6 C7 C8 116.3(5) . . ?
C6 C7 C26 120.4(5) . . ?
C8 C7 C26 123.3(5) . . ?
C9 C8 C7 122.5(5) . . ?
C9 C8 H8 118.8 . . ?
C7 C8 H8 118.8 . . ?
C8 C9 C4 119.6(5) . . ?
C8 C9 C10 119.2(5) . . ?
C4 C9 C10 121.0(5) . . ?
C11 C10 C25 114.2(4) . . ?
C11 C10 C9 108.1(4) . . ?
C25 C10 C9 112.8(4) . . ?
C11 C10 H10 107.1 . . ?
C25 C10 H10 107.1 . . ?
C9 C10 H10 107.1 . . ?
C16 C11 C12 118.5(5) . . ?
C16 C11 C10 120.2(5) . . ?
C12 C11 C10 120.9(5) . . ?
O4 C12 C11 120.5(5) . . ?
O4 C12 C13 118.1(4) . . ?
C11 C12 C13 121.4(5) . . ?
C14 C13 C12 115.9(5) . . ?
C14 C13 C21 121.8(5) . . ?
C12 C13 C21 122.3(5) . . ?
C15 C14 C13 125.0(5) . . ?
C15 C14 H14 117.5 . . ?
C13 C14 H14 117.5 . . ?
C14 C15 C16 117.0(5) . . ?
C14 C15 C17A 123.4(5) . . ?
C16 C15 C17A 119.6(5) . . ?
C11 C16 C15 122.1(5) . . ?
C11 C16 H16 119.0 . . ?
C15 C16 H16 119.0 . . ?
C19A C17A C15 118.5(10) . . ?
C19A C17A C20A 107.5(12) . . ?
C15 C17A C20A 104.6(8) . . ?
C19A C17A C18A 110.9(11) . . ?
C15 C17A C18A 110.3(6) . . ?
C20A C17A C18A 103.9(9) . . ?
H18D C18B H18E 109.5 . . ?
H18D C18B H18F 109.5 . . ?
H18E C18B H18F 109.5 . . ?
H19D C19B H19E 109.5 . . ?
H19D C19B H19F 109.5 . . ?
H19E C19B H19F 109.5 . . ?
H20D C20B H20E 109.5 . . ?
H20D C20B H20F 109.5 . . ?
H20E C20B H20F 109.5 . . ?
C23 C21 C13 111.4(4) . . ?
C23 C21 C22 107.3(5) . . ?
C13 C21 C22 110.7(4) . . ?
C23 C21 C24 106.4(5) . . ?
C13 C21 C24 111.9(4) . . ?
C22 C21 C24 108.9(5) . . ?
C21 C22 H22A 109.5 . . ?
C21 C22 H22B 109.5 . . ?
H22A C22 H22B 109.5 . . ?
C21 C22 H22C 109.5 . . ?
H22A C22 H22C 109.5 . . ?
H22B C22 H22C 109.5 . . ?
C21 C23 H23A 109.5 . . ?
C21 C23 H23B 109.5 . . ?
H23A C23 H23B 109.5 . . ?
C21 C23 H23C 109.5 . . ?
H23A C23 H23C 109.5 . . ?
H23B C23 H23C 109.5 . . ?
C21 C24 H24A 109.5 . . ?
C21 C24 H24B 109.5 . . ?
H24A C24 H24B 109.5 . . ?
C21 C24 H24C 109.5 . . ?
H24A C24 H24C 109.5 . . ?
H24B C24 H24C 109.5 . . ?
C10 C25 H25A 109.5 . . ?
C10 C25 H25B 109.5 . . ?
H25A C25 H25B 109.5 . . ?
C10 C25 H25C 109.5 . . ?
H25A C25 H25C 109.5 . . ?
H25B C25 H25C 109.5 . . ?
C29 C26 C28 109.0(6) . . ?
C29 C26 C7 113.0(5) . . ?
C28 C26 C7 111.5(5) . . ?
C29 C26 C27 109.5(6) . . ?
C28 C26 C27 105.7(5) . . ?
C7 C26 C27 107.8(5) . . ?
C26 C27 H27A 109.5 . . ?
C26 C27 H27B 109.5 . . ?
H27A C27 H27B 109.5 . . ?
C26 C27 H27C 109.5 . . ?
H27A C27 H27C 109.5 . . ?
H27B C27 H27C 109.5 . . ?
C26 C28 H28A 109.5 . . ?
C26 C28 H28B 109.5 . . ?
H28A C28 H28B 109.5 . . ?
C26 C28 H28C 109.5 . . ?
H28A C28 H28C 109.5 . . ?
H28B C28 H28C 109.5 . . ?
C26 C29 H29A 109.5 . . ?
C26 C29 H29B 109.5 . . ?
H29A C29 H29B 109.5 . . ?
C26 C29 H29C 109.5 . . ?
H29A C29 H29C 109.5 . . ?
H29B C29 H29C 109.5 . . ?
C33 C30 C32 110.9(5) . . ?
C33 C30 C31 107.9(5) . . ?
C32 C30 C31 106.0(5) . . ?
C33 C30 C5 109.6(5) . . ?
C32 C30 C5 110.7(5) . . ?
C31 C30 C5 111.7(5) . . ?
C30 C31 H31A 109.5 . . ?
C30 C31 H31B 109.5 . . ?
H31A C31 H31B 109.5 . . ?
C30 C31 H31C 109.5 . . ?
H31A C31 H31C 109.5 . . ?
H31B C31 H31C 109.5 . . ?
C30 C32 H32A 109.5 . . ?
C30 C32 H32B 109.5 . . ?
H32A C32 H32B 109.5 . . ?
C30 C32 H32C 109.5 . . ?
H32A C32 H32C 109.5 . . ?
H32B C32 H32C 109.5 . . ?
C30 C33 H33A 109.5 . . ?
C30 C33 H33B 109.5 . . ?
H33A C33 H33B 109.5 . . ?
C30 C33 H33C 109.5 . . ?
H33A C33 H33C 109.5 . . ?
H33B C33 H33C 109.5 . . ?
O1 C34 C35 111.4(5) . . ?
O1 C34 H34A 109.3 . . ?
C35 C34 H34A 109.3 . . ?
O1 C34 H34B 109.3 . . ?
C35 C34 H34B 109.3 . . ?
H34A C34 H34B 108.0 . . ?
C34 C35 C36 109.0(5) . . ?
C34 C35 H35A 109.9 . . ?
C36 C35 H35A 109.9 . . ?
C34 C35 H35B 109.9 . . ?
C36 C35 H35B 109.9 . . ?
H35A C35 H35B 108.3 . . ?
C35 C36 H36A 109.5 . . ?
C35 C36 H36B 109.5 . . ?
H36A C36 H36B 109.5 . . ?
C35 C36 H36C 109.5 . . ?
H36A C36 H36C 109.5 . . ?
H36B C36 H36C 109.5 . . ?
O6 C37 C42 120.3(4) . . ?
O6 C37 C38 118.0(4) . . ?
C42 C37 C38 121.7(5) . . ?
C39 C38 C37 116.1(5) . . ?
C39 C38 C63 122.2(5) . . ?
C37 C38 C63 121.7(5) . . ?
C40 C39 C38 124.2(5) . . ?
C40 C39 H39 117.9 . . ?
C38 C39 H39 117.9 . . ?
C39 C40 C41 118.5(5) . . ?
C39 C40 C59 122.7(5) . . ?
C41 C40 C59 118.7(5) . . ?
C42 C41 C40 120.9(5) . . ?
C42 C41 H41 119.6 . . ?
C40 C41 H41 119.6 . . ?
C41 C42 C37 118.3(5) . . ?
C41 C42 C43 120.8(5) . . ?
C37 C42 C43 120.8(5) . . ?
C42 C43 C58 115.2(4) . . ?
C42 C43 C44 110.2(4) . . ?
C58 C43 C44 112.5(4) . . ?
C42 C43 H43 106.1 . . ?
C58 C43 H43 106.1 . . ?
C44 C43 H43 106.1 . . ?
C49 C44 C45 118.2(5) . . ?
C49 C44 C43 119.1(5) . . ?
C45 C44 C43 122.4(5) . . ?
O7 C45 C44 120.7(5) . . ?
O7 C45 C46 117.5(5) . . ?
C44 C45 C46 121.7(5) . . ?
C47 C46 C45 116.2(5) . . ?
C47 C46 C54 122.6(5) . . ?
C45 C46 C54 121.1(5) . . ?
C48 C47 C46 123.5(5) . . ?
C48 C47 H47 118.3 . . ?
C46 C47 H47 118.3 . . ?
C49 C48 C47 117.7(5) . . ?
C49 C48 C50A 121.0(5) . . ?
C47 C48 C50A 121.3(5) . . ?
C44 C49 C48 122.6(5) . . ?
C44 C49 H49 118.7 . . ?
C48 C49 H49 118.7 . . ?
C51A C50A C53A 110.2(12) . . ?
C51A C50A C52A 108.0(10) . . ?
C53A C50A C52A 107.8(10) . . ?
C51A C50A C48 112.3(12) . . ?
C53A C50A C48 111.9(8) . . ?
C52A C50A C48 106.4(9) . . ?
H51D C51B H51E 109.5 . . ?
H51D C51B H51F 109.5 . . ?
H51E C51B H51F 109.5 . . ?
H52D C52B H52E 109.5 . . ?
H52D C52B H52F 109.5 . . ?
H52E C52B H52F 109.5 . . ?
H53D C53B H53E 109.5 . . ?
H53D C53B H53F 109.5 . . ?
H53E C53B H53F 109.5 . . ?
C46 C54 C56 108.9(5) . . ?
C46 C54 C57 111.1(5) . . ?
C56 C54 C57 107.7(5) . . ?
C46 C54 C55 110.8(5) . . ?
C56 C54 C55 111.2(5) . . ?
C57 C54 C55 107.1(5) . . ?
C54 C55 H55A 109.5 . . ?
C54 C55 H55B 109.5 . . ?
H55A C55 H55B 109.5 . . ?
C54 C55 H55C 109.5 . . ?
H55A C55 H55C 109.5 . . ?
H55B C55 H55C 109.5 . . ?
C54 C56 H56A 109.5 . . ?
C54 C56 H56B 109.5 . . ?
H56A C56 H56B 109.5 . . ?
C54 C56 H56C 109.5 . . ?
H56A C56 H56C 109.5 . . ?
H56B C56 H56C 109.5 . . ?
C54 C57 H57A 109.5 . . ?
C54 C57 H57B 109.5 . . ?
H57A C57 H57B 109.5 . . ?
C54 C57 H57C 109.5 . . ?
H57A C57 H57C 109.5 . . ?
H57B C57 H57C 109.5 . . ?
C43 C58 H58A 109.5 . . ?
C43 C58 H58B 109.5 . . ?
H58A C58 H58B 109.5 . . ?
C43 C58 H58C 109.5 . . ?
H58A C58 H58C 109.5 . . ?
H58B C58 H58C 109.5 . . ?
C60 C59 C62 106.2(7) . . ?
C60 C59 C40 111.5(6) . . ?
C62 C59 C40 112.6(6) . . ?
C60 C59 C61 107.5(6) . . ?
C62 C59 C61 108.4(7) . . ?
C40 C59 C61 110.5(6) . . ?
C59 C60 H60A 109.5 . . ?
C59 C60 H60B 109.5 . . ?
H60A C60 H60B 109.5 . . ?
C59 C60 H60C 109.5 . . ?
H60A C60 H60C 109.5 . . ?
H60B C60 H60C 109.5 . . ?
C59 C61 H61A 109.5 . . ?
C59 C61 H61B 109.5 . . ?
H61A C61 H61B 109.5 . . ?
C59 C61 H61C 109.5 . . ?
H61A C61 H61C 109.5 . . ?
H61B C61 H61C 109.5 . . ?
C59 C62 H62A 109.5 . . ?
C59 C62 H62B 109.5 . . ?
H62A C62 H62B 109.5 . . ?
C59 C62 H62C 109.5 . . ?
H62A C62 H62C 109.5 . . ?
H62B C62 H62C 109.5 . . ?
C38 C63 C65 111.4(5) . . ?
C38 C63 C66 109.9(4) . . ?
C65 C63 C66 107.1(4) . . ?
C38 C63 C64 111.7(4) . . ?
C65 C63 C64 107.4(5) . . ?
C66 C63 C64 109.1(5) . . ?
C63 C64 H64A 109.5 . . ?
C63 C64 H64B 109.5 . . ?
H64A C64 H64B 109.5 . . ?
C63 C64 H64C 109.5 . . ?
H64A C64 H64C 109.5 . . ?
H64B C64 H64C 109.5 . . ?
C63 C65 H65A 109.5 . . ?
C63 C65 H65B 109.5 . . ?
H65A C65 H65B 109.5 . . ?
C63 C65 H65C 109.5 . . ?
H65A C65 H65C 109.5 . . ?
H65B C65 H65C 109.5 . . ?
C63 C66 H66A 109.5 . . ?
C63 C66 H66B 109.5 . . ?
H66A C66 H66B 109.5 . . ?
C63 C66 H66C 109.5 . . ?
H66A C66 H66C 109.5 . . ?
H66B C66 H66C 109.5 . . ?
N1 C67 C68 174.9(14) . . ?
C67 C68 H68A 109.5 . . ?
C67 C68 H68B 109.5 . . ?
H68A C68 H68B 109.5 . . ?
C67 C68 H68C 109.5 . . ?
H68A C68 H68C 109.5 . . ?
H68B C68 H68C 109.5 . . ?
N2 C69 C70 172.4(19) . . ?
C69 C70 H70A 109.5 . . ?
C69 C70 H70B 109.5 . . ?
H70A C70 H70B 109.5 . . ?
C69 C70 H70C 109.5 . . ?
H70A C70 H70C 109.5 . . ?
H70B C70 H70C 109.5 . . ?

loop_
_geom_bond_atom_site_label_1
_geom_bond_atom_site_label_2
_geom_bond_distance
_geom_bond_site_symmetry_2
_geom_bond_publ_flag
V1 O8 1.568(4) . ?
V1 O6 1.797(4) . ?
V1 O7 1.802(4) . ?
V1 O2 1.967(4) . ?
V1 O1 1.976(4) . ?
V2 O5 1.567(4) . ?
V2 O3 1.810(3) . ?
V2 O4 1.814(4) . ?
V2 O2 1.974(4) . ?
V2 O1 1.977(4) . ?
O1 C34 1.471(6) . ?
O2 C1 1.460(6) . ?
O3 C4 1.353(6) . ?
O4 C12 1.354(6) . ?
O6 C37 1.363(6) . ?
O7 C45 1.362(6) . ?
C1 C2 1.513(8) . ?
C1 H1A 0.9900 . ?
C1 H1B 0.9900 . ?
C2 C3 1.518(8) . ?
C2 H2A 0.9900 . ?
C2 H2B 0.9900 . ?
C3 H3A 0.9800 . ?
C3 H3B 0.9800 . ?
C3 H3C 0.9800 . ?
C4 C9 1.392(7) . ?
C4 C5 1.406(7) . ?
C5 C6 1.392(7) . ?
C5 C30 1.546(8) . ?
C6 C7 1.383(8) . ?
C6 H6 0.9500 . ?
C7 C8 1.388(7) . ?
C7 C26 1.541(8) . ?
C8 C9 1.375(7) . ?
C8 H8 0.9500 . ?
C9 C10 1.549(7) . ?
C10 C11 1.526(7) . ?
C10 C25 1.533(7) . ?
C10 H10 1.0000 . ?
C11 C16 1.387(8) . ?
C11 C12 1.395(7) . ?
C12 C13 1.426(7) . ?
C13 C14 1.381(7) . ?
C13 C21 1.535(7) . ?
C14 C15 1.372(7) . ?
C14 H14 0.9500 . ?
C15 C16 1.396(8) . ?
C15 C17A 1.513(8) . ?
C16 H16 0.9500 . ?
C17A C19A 1.474(14) . ?
C17A C20A 1.580(14) . ?
C17A C18A 1.591(12) . ?
C18A H18A 0.9800 . ?
C18A H18B 0.9800 . ?
C18A H18C 0.9800 . ?
C19A H19A 0.9800 . ?
C19A H19B 0.9800 . ?
C19A H19C 0.9800 . ?
C20A H20A 0.9800 . ?
C20A H20B 0.9800 . ?
C20A H20C 0.9800 . ?
C18B H18D 0.9800 . ?
C18B H18E 0.9800 . ?
C18B H18F 0.9800 . ?
C19B H19D 0.9800 . ?
C19B H19E 0.9800 . ?
C19B H19F 0.9800 . ?
C20B H20D 0.9800 . ?
C20B H20E 0.9800 . ?
C20B H20F 0.9800 . ?
C21 C23 1.531(7) . ?
C21 C22 1.537(7) . ?
C21 C24 1.541(7) . ?
C22 H22A 0.9800 . ?
C22 H22B 0.9800 . ?
C22 H22C 0.9800 . ?
C23 H23A 0.9800 . ?
C23 H23B 0.9800 . ?
C23 H23C 0.9800 . ?
C24 H24A 0.9800 . ?
C24 H24B 0.9800 . ?
C24 H24C 0.9800 . ?
C25 H25A 0.9800 . ?
C25 H25B 0.9800 . ?
C25 H25C 0.9800 . ?
C26 C29 1.489(9) . ?
C26 C28 1.526(9) . ?
C26 C27 1.554(9) . ?
C27 H27A 0.9800 . ?
C27 H27B 0.9800 . ?
C27 H27C 0.9800 . ?
C28 H28A 0.9800 . ?
C28 H28B 0.9800 . ?
C28 H28C 0.9800 . ?
C29 H29A 0.9800 . ?
C29 H29B 0.9800 . ?
C29 H29C 0.9800 . ?
C30 C33 1.533(8) . ?
C30 C32 1.539(8) . ?
C30 C31 1.539(8) . ?
C31 H31A 0.9800 . ?
C31 H31B 0.9800 . ?
C31 H31C 0.9800 . ?
C32 H32A 0.9800 . ?
C32 H32B 0.9800 . ?
C32 H32C 0.9800 . ?
C33 H33A 0.9800 . ?
C33 H33B 0.9800 . ?
C33 H33C 0.9800 . ?
C34 C35 1.511(8) . ?
C34 H34A 0.9900 . ?
C34 H34B 0.9900 . ?
C35 C36 1.521(9) . ?
C35 H35A 0.9900 . ?
C35 H35B 0.9900 . ?
C36 H36A 0.9800 . ?
C36 H36B 0.9800 . ?
C36 H36C 0.9800 . ?
C37 C42 1.395(7) . ?
C37 C38 1.422(7) . ?
C38 C39 1.379(7) . ?
C38 C63 1.527(7) . ?
C39 C40 1.358(7) . ?
C39 H39 0.9500 . ?
C40 C41 1.400(8) . ?
C40 C59 1.528(8) . ?
C41 C42 1.394(7) . ?
C41 H41 0.9500 . ?
C42 C43 1.524(7) . ?
C43 C58 1.527(7) . ?
C43 C44 1.531(7) . ?
C43 H43 1.0000 . ?
C44 C49 1.384(7) . ?
C44 C45 1.402(7) . ?
C45 C46 1.428(7) . ?
C46 C47 1.396(8) . ?
C46 C54 1.530(8) . ?
C47 C48 1.390(8) . ?
C47 H47 0.9500 . ?
C48 C49 1.389(7) . ?
C48 C50A 1.548(8) . ?
C49 H49 0.9500 . ?
C50A C51A 1.517(13) . ?
C50A C53A 1.524(12) . ?
C50A C52A 1.541(13) . ?
C51A H51A 0.9800 . ?
C51A H51B 0.9800 . ?
C51A H51C 0.9800 . ?
C52A H52A 0.9800 . ?
C52A H52B 0.9800 . ?
C52A H52C 0.9800 . ?
C53A H53A 0.9800 . ?
C53A H53B 0.9800 . ?
C53A H53C 0.9800 . ?
C51B H51D 0.9800 . ?
C51B H51E 0.9800 . ?
C51B H51F 0.9800 . ?
C52B H52D 0.9800 . ?
C52B H52E 0.9800 . ?
C52B H52F 0.9800 . ?
C53B H53D 0.9800 . ?
C53B H53E 0.9800 . ?
C53B H53F 0.9800 . ?
C54 C56 1.534(8) . ?
C54 C57 1.540(8) . ?
C54 C55 1.541(8) . ?
C55 H55A 0.9800 . ?
C55 H55B 0.9800 . ?
C55 H55C 0.9800 . ?
C56 H56A 0.9800 . ?
C56 H56B 0.9800 . ?
C56 H56C 0.9800 . ?
C57 H57A 0.9800 . ?
C57 H57B 0.9800 . ?
C57 H57C 0.9800 . ?
C58 H58A 0.9800 . ?
C58 H58B 0.9800 . ?
C58 H58C 0.9800 . ?
C59 C60 1.496(10) . ?
C59 C62 1.522(11) . ?
C59 C61 1.531(10) . ?
C60 H60A 0.9800 . ?
C60 H60B 0.9800 . ?
C60 H60C 0.9800 . ?
C61 H61A 0.9800 . ?
C61 H61B 0.9800 . ?
C61 H61C 0.9800 . ?
C62 H62A 0.9800 . ?
C62 H62B 0.9800 . ?
C62 H62C 0.9800 . ?
C63 C65 1.533(8) . ?
C63 C66 1.542(7) . ?
C63 C64 1.544(8) . ?
C64 H64A 0.9800 . ?
C64 H64B 0.9800 . ?
C64 H64C 0.9800 . ?
C65 H65A 0.9800 . ?
C65 H65B 0.9800 . ?
C65 H65C 0.9800 . ?
C66 H66A 0.9800 . ?
C66 H66B 0.9800 . ?
C66 H66C 0.9800 . ?
C67 N1 1.181(9) . ?
C67 C68 1.59(2) . ?
C68 H68A 0.9800 . ?
C68 H68B 0.9800 . ?
C68 H68C 0.9800 . ?
C69 N2 1.174(9) . ?
C69 C70 1.468(17) . ?
C70 H70A 0.9800 . ?
C70 H70B 0.9800 . ?
C70 H70C 0.9800 . ?
